data_7045058
loop_
_publ_author_name
'Morshedi, Mahbod'
'Ward, Jas S.'
'Kruger, Paul E.'
'White, Nicholas G.'

_publ_section_title
;
 Supramolecular frameworks based on
 5,10,15,20-tetra(4-carboxyphenyl)porphyrins.
;
_journal_issue 3
_journal_name_full 'Dalton transactions (Cambridge, England : 2003)'
_journal_page_first 783
_journal_page_last 790
_journal_paper_doi 10.1039/c7dt04162d
_journal_volume 47
_journal_year 2018
_chemical_compound_source synthesized
_chemical_formula_moiety 'C34 H22 N4 Ni0.5 O4, C2 H6 O S, C H2 Cl2'
_chemical_formula_sum 'C37 H30 Cl2 N4 Ni0.5 O5 S'
_chemical_formula_weight 743.00
_space_group_IT_number 14
_space_group_name_Hall '-P 2yn'
_space_group_name_H-M_alt 'P 1 21/n 1'
_symmetry_cell_setting monoclinic
_symmetry_space_group_name_Hall '-P 2yn'
_symmetry_space_group_name_H-M 'P 1 21/n 1'
_atom_sites_solution_hydrogens difmap
_atom_sites_solution_primary other
_audit_update_record
;
2017-12-05 deposited with the CCDC.
2017-12-15 downloaded from the CCDC.
;
_cell_angle_alpha 90
_cell_angle_beta 116.102(7)
_cell_angle_gamma 90
_cell_formula_units_Z 4
_cell_length_a 11.4326(6)
_cell_length_b 29.0833(11)
_cell_length_c 11.5789(7)
_cell_measurement_reflns_used 4181
_cell_measurement_temperature 150
_cell_measurement_theta_max 69.1
_cell_measurement_theta_min 3.02
_cell_volume 3457.3(4)
_computing_cell_refinement 'CrysAlisPro, (Agilent, 2011)'
_computing_data_collection 'CrysAlisPro, (Agilent, 2011)'
_computing_data_reduction 'CrysAlisPro, (Agilent, 2011)'
_computing_publication_material 'CRYSTALS (Betteridge et al., 2003)'
_computing_structure_refinement 'CRYSTALS (Betteridge et al., 2003)'
_computing_structure_solution 'Superflip (Palatinus & Chapuis, 2007)'
_diffrn_ambient_temperature 150
_diffrn_measured_fraction_theta_full 0.950
_diffrn_measured_fraction_theta_max 0.948
_diffrn_measurement_device Area
_diffrn_measurement_device_type 'Oxford Diffraction SuperNova'
_diffrn_measurement_method \w
_diffrn_radiation_monochromator mirror
_diffrn_radiation_type 'Cu K\a'
_diffrn_radiation_wavelength 1.54184
_diffrn_reflns_av_R_equivalents 0.043
_diffrn_reflns_limit_h_max 8
_diffrn_reflns_limit_h_min -13
_diffrn_reflns_limit_k_max 34
_diffrn_reflns_limit_k_min -35
_diffrn_reflns_limit_l_max 13
_diffrn_reflns_limit_l_min -11
_diffrn_reflns_number 18635
_diffrn_reflns_theta_full 67.348
_diffrn_reflns_theta_max 68.220
_diffrn_reflns_theta_min 4.516
_diffrn_standards_number 0
_exptl_absorpt_coefficient_mu 2.937
_exptl_absorpt_correction_T_max 1.00
_exptl_absorpt_correction_T_min 0.92
_exptl_absorpt_correction_type multi-scan
_exptl_absorpt_process_details 'CrysAlisPro, (Agilent, 2011)'
_exptl_crystal_colour purple
_exptl_crystal_density_diffrn 1.427
_exptl_crystal_density_method 'not measured'
_exptl_crystal_description plate
_exptl_crystal_F_000 1535.993
_exptl_crystal_size_max 0.12
_exptl_crystal_size_mid 0.06
_exptl_crystal_size_min 0.02
_refine_diff_density_max 2.92
_refine_diff_density_min -2.88
_refine_ls_extinction_method None
_refine_ls_goodness_of_fit_ref 0.9772
_refine_ls_hydrogen_treatment mixed
_refine_ls_matrix_type full
_refine_ls_number_parameters 454
_refine_ls_number_reflns 5975
_refine_ls_number_restraints 20
_refine_ls_R_factor_all 0.1062
_refine_ls_R_factor_gt 0.0826
_refine_ls_shift/su_max 0.0001400
_refine_ls_shift/su_mean 0.0000121
_refine_ls_structure_factor_coef Fsqd
_refine_ls_weighting_details
;
 Method, part 1, Chebychev polynomial, (Watkin, 1994, Prince, 1982) 
 [weight] = 1.0/[A~0~*T~0~(x)+A~1~*T~1~(x) ... +A~n-1~]*T~n-1~(x)] 
 where A~i~ are the Chebychev coefficients listed below and x= Fcalc/Fmax 
 Method = Robust Weighting (Prince, 1982) 
 W = [weight] * [1-(deltaF/6*sigmaF)^2^]^2^ 
 A~i~ are: 
 0.310E+04 0.468E+04 0.269E+04 994. 131. 
;
_refine_ls_weighting_scheme calc
_refine_ls_wR_factor_all 0.1845
_refine_ls_wR_factor_gt 0.1642
_refine_ls_wR_factor_ref 0.1845
_reflns_limit_h_max 12
_reflns_limit_h_min -13
_reflns_limit_k_max 34
_reflns_limit_k_min 0
_reflns_limit_l_max 13
_reflns_limit_l_min 0
_reflns_number_gt 4467
_reflns_number_total 6003
_reflns_threshold_expression I>2.0\s(I)
_oxford_diffrn_Wilson_B_factor 2.29
_oxford_diffrn_Wilson_scale 0.06
_oxford_refine_ls_r_factor_ref 0.1062
_oxford_refine_ls_scale 3.95(7)
_oxford_reflns_number_all 5975
_oxford_reflns_threshold_expression_ref I>-3.0\s(I)
_cod_data_source_file c7dt04162d2.cif
_cod_data_source_block 4_bpy_DMSO_DCM
_cod_depositor_comments
;
The following automatic conversions were performed:

'_atom_sites_solution_primary' value 'Other' changed to 'other'
according to
/home/data/users/saulius/crontab/automatic-downloads/rss-feeds/RSC/lib/dictionaries/cif_core.dic
dictionary named 'cif_core.dic' version 2.4.2 from 2011-04-26.

Automatic conversion script
Id: cif_fix_values 4973 2017-02-22 13:04:09Z antanas 

 Adding full bibliography for 7045051--7045058.cif.
;
_cod_original_cell_volume 3457.3(2)
_cod_original_sg_symbol_H-M 'P 21/n '
_cod_original_formula_sum 'C37 H30 Cl2 N4 Ni0.5 O5 S1'
_cod_database_code 7045058

loop_
_symmetry_equiv_pos_as_xyz
x,y,z
-x,-y,-z
x+1/2,-y+1/2,z+1/2
-x+1/2,y+1/2,-z+1/2

loop_
_atom_site_label
_atom_site_type_symbol
_atom_site_fract_x
_atom_site_fract_y
_atom_site_fract_z
_atom_site_U_iso_or_equiv
_atom_site_occupancy
_atom_site_adp_type
_atom_site_refinement_flags_posn
_atom_site_refinement_flags_adp
N1 N 0.4108(4) 0.44240(14) 0.3971(4) 0.0188 1.0000 Uani . .
C2 C 0.3209(5) 0.41514(17) 0.4128(5) 0.0211 1.0000 Uani . .
C3 C 0.2833(6) 0.37769(19) 0.3208(6) 0.0292 1.0000 Uani . .
C4 C 0.3529(6) 0.38264(19) 0.2530(6) 0.0274 1.0000 Uani . .
C5 C 0.4317(5) 0.42334(17) 0.2997(5) 0.0208 1.0000 Uani . .
C6 C 0.5177(5) 0.43999(18) 0.2531(5) 0.0214 1.0000 Uani . .
C7 C 0.5961(5) 0.47964(18) 0.2969(5) 0.0208 1.0000 Uani . .
N8 N 0.5983(4) 0.50894(14) 0.3901(4) 0.0187 1.0000 Uani . .
C9 C 0.6905(5) 0.54145(17) 0.4064(5) 0.0198 1.0000 Uani . .
C10 C 0.7461(5) 0.53275(19) 0.3185(6) 0.0273 1.0000 Uani . .
C11 C 0.6892(5) 0.4948(2) 0.2523(5) 0.0257 1.0000 Uani . .
C12 C 0.5325(5) 0.41192(18) 0.1511(5) 0.0228 1.0000 Uani . .
C13 C 0.5887(5) 0.36823(19) 0.1815(5) 0.0246 1.0000 Uani . .
C14 C 0.6060(5) 0.34172(19) 0.0899(5) 0.0257 1.0000 Uani . .
C15 C 0.5622(5) 0.35855(19) -0.0350(6) 0.0262 1.0000 Uani . .
C16 C 0.5061(5) 0.4019(2) -0.0653(5) 0.0277 1.0000 Uani . .
C17 C 0.4920(5) 0.42855(19) 0.0268(5) 0.0258 1.0000 Uani . .
C18 C 0.5727(5) 0.33050(19) -0.1373(6) 0.0257 1.0000 Uani . .
O19 O 0.6631(4) 0.29782(15) -0.0926(4) 0.0342 1.0000 Uani D .
O20 O 0.5072(4) 0.33765(14) -0.2517(4) 0.0333 1.0000 Uani . .
C21 C 0.2722(5) 0.42247(18) 0.5032(5) 0.0227 1.0000 Uani . .
C22 C 0.1679(5) 0.38998(18) 0.4981(5) 0.0225 1.0000 Uani . .
C23 C 0.0408(5) 0.40486(19) 0.4572(6) 0.0269 1.0000 Uani . .
C24 C -0.0576(5) 0.37407(19) 0.4443(6) 0.0279 1.0000 Uani . .
C25 C -0.0288(5) 0.32791(19) 0.4699(5) 0.0239 1.0000 Uani . .
C26 C 0.0995(5) 0.31284(19) 0.5148(6) 0.0269 1.0000 Uani . .
C27 C 0.1963(5) 0.34394(19) 0.5297(5) 0.0253 1.0000 Uani . .
C28 C -0.1363(5) 0.29479(19) 0.4473(5) 0.0262 1.0000 Uani . .
O29 O -0.2447(4) 0.30643(14) 0.4282(4) 0.0370 1.0000 Uani . .
O30 O -0.1010(4) 0.25140(15) 0.4496(5) 0.0454 1.0000 Uani D .
N51 N 0.6630(4) 0.45610(15) 0.6251(4) 0.0237 1.0000 Uani . .
C52 C 0.7860(5) 0.4699(2) 0.6624(6) 0.0306 1.0000 Uani . .
C53 C 0.8914(6) 0.4412(2) 0.7156(6) 0.0337 1.0000 Uani . .
C54 C 0.8744(5) 0.39471(19) 0.7331(5) 0.0248 1.0000 Uani . .
C55 C 0.7470(5) 0.38069(18) 0.6990(6) 0.0280 1.0000 Uani . .
C56 C 0.6459(5) 0.41193(19) 0.6459(6) 0.0268 1.0000 Uani . .
C57 C 0.9865(5) 0.36240(19) 0.7859(5) 0.0262 1.0000 Uani . .
C58 C 1.1123(5) 0.3780(2) 0.8610(6) 0.0307 1.0000 Uani . .
C59 C 1.2137(6) 0.3472(2) 0.9006(6) 0.0326 1.0000 Uani . .
N60 N 1.1978(5) 0.30244(17) 0.8734(5) 0.0322 1.0000 Uani . .
C61 C 1.0768(6) 0.2871(2) 0.8037(6) 0.0306 1.0000 Uani . .
C62 C 0.9691(6) 0.31559(19) 0.7590(6) 0.0278 1.0000 Uani . .
O101 O 1.1938(4) 0.24817(15) 0.2318(4) 0.0369 1.0000 Uani . .
S102 S 1.08478(15) 0.26886(6) 0.11281(15) 0.0356 1.0000 Uani . .
C103 C 1.0070(7) 0.2219(2) 0.0076(6) 0.0386 1.0000 Uani . .
C104 C 0.9586(7) 0.2821(3) 0.1579(7) 0.0520 1.0000 Uani . .
C111 C 0.8254(10) 0.4367(3) 0.0121(12) 0.1458 1.0000 Uani D U
Cl112 Cl 0.9824(5) 0.42797(18) 0.1187(5) 0.2043 1.0000 Uani D U
Cl113 Cl 0.7844(3) 0.49451(11) -0.0252(3) 0.0960 1.0000 Uani D U
Ni1 Ni 0.5000 0.5000 0.5000 0.0182 1.0000 Uani S .
H31 H 0.2227 0.3546 0.3107 0.0363 1.0000 Uiso R .
H41 H 0.3494 0.3629 0.1878 0.0332 1.0000 Uiso R .
H101 H 0.8100 0.5503 0.3099 0.0325 1.0000 Uiso R .
H111 H 0.7061 0.4803 0.1890 0.0322 1.0000 Uiso R .
H131 H 0.6156 0.3567 0.2654 0.0305 1.0000 Uiso R .
H141 H 0.6459 0.3130 0.1125 0.0318 1.0000 Uiso R .
H161 H 0.4786 0.4127 -0.1493 0.0343 1.0000 Uiso R .
H171 H 0.4565 0.4583 0.0066 0.0322 1.0000 Uiso R .
H231 H 0.0233 0.4363 0.4391 0.0330 1.0000 Uiso R .
H241 H -0.1440 0.3846 0.4179 0.0342 1.0000 Uiso R .
H261 H 0.1200 0.2814 0.5351 0.0342 1.0000 Uiso R .
H271 H 0.2826 0.3338 0.5624 0.0323 1.0000 Uiso R .
H521 H 0.8008 0.5013 0.6516 0.0372 1.0000 Uiso R .
H531 H 0.9761 0.4529 0.7419 0.0412 1.0000 Uiso R .
H551 H 0.7297 0.3502 0.7122 0.0340 1.0000 Uiso R .
H561 H 0.5605 0.4017 0.6234 0.0332 1.0000 Uiso R .
H581 H 1.1267 0.4089 0.8837 0.0383 1.0000 Uiso R .
H591 H 1.2979 0.3580 0.9493 0.0415 1.0000 Uiso R .
H611 H 1.0657 0.2555 0.7856 0.0372 1.0000 Uiso R .
H621 H 0.8850 0.3038 0.7112 0.0341 1.0000 Uiso R .
H301 H -0.165(5) 0.235(2) 0.426(8) 0.0683 1.0000 Uiso D .
H191 H 0.671(7) 0.283(2) -0.150(5) 0.0526 1.0000 Uiso D .
H1041 H 0.8869 0.2952 0.0867 0.0656 1.0000 Uiso R .
H1042 H 0.9314 0.2547 0.1837 0.0656 1.0000 Uiso R .
H1043 H 0.9901 0.3033 0.2273 0.0656 1.0000 Uiso R .
H1031 H 0.9375 0.2331 -0.0689 0.0467 1.0000 Uiso R .
H1032 H 0.9738 0.2010 0.0491 0.0467 1.0000 Uiso R .
H1033 H 1.0684 0.2064 -0.0134 0.0467 1.0000 Uiso R .
H1111 H 0.8074 0.4203 -0.0648 0.1446 1.0000 Uiso R .
H1112 H 0.7722 0.4252 0.0496 0.1446 1.0000 Uiso R .

loop_
_atom_site_aniso_label
_atom_site_aniso_U_11
_atom_site_aniso_U_22
_atom_site_aniso_U_33
_atom_site_aniso_U_23
_atom_site_aniso_U_13
_atom_site_aniso_U_12
N1 0.016(2) 0.018(2) 0.026(2) -0.0008(18) 0.0130(19) -0.0014(17)
C2 0.019(3) 0.019(3) 0.028(3) 0.002(2) 0.013(2) 0.000(2)
C3 0.030(3) 0.028(3) 0.036(3) -0.009(2) 0.020(3) -0.012(2)
C4 0.030(3) 0.025(3) 0.032(3) -0.010(2) 0.018(3) -0.009(2)
C5 0.019(3) 0.020(3) 0.026(3) -0.001(2) 0.012(2) -0.003(2)
C6 0.021(3) 0.022(3) 0.026(3) -0.001(2) 0.014(2) 0.001(2)
C7 0.019(3) 0.024(3) 0.025(3) 0.000(2) 0.015(2) 0.001(2)
N8 0.017(2) 0.018(2) 0.025(2) 0.0000(17) 0.0123(19) -0.0009(17)
C9 0.017(3) 0.019(3) 0.028(3) 0.002(2) 0.014(2) 0.001(2)
C10 0.027(3) 0.027(3) 0.039(3) -0.001(2) 0.025(3) -0.006(2)
C11 0.024(3) 0.033(3) 0.030(3) -0.002(2) 0.021(3) -0.002(2)
C12 0.023(3) 0.021(3) 0.027(3) -0.007(2) 0.015(2) -0.008(2)
C13 0.026(3) 0.027(3) 0.022(3) -0.001(2) 0.013(2) 0.001(2)
C14 0.025(3) 0.024(3) 0.030(3) -0.001(2) 0.013(3) 0.002(2)
C15 0.021(3) 0.026(3) 0.032(3) -0.005(2) 0.012(2) -0.003(2)
C16 0.029(3) 0.032(3) 0.024(3) -0.001(2) 0.014(3) -0.001(2)
C17 0.028(3) 0.022(3) 0.031(3) -0.002(2) 0.017(3) 0.002(2)
C18 0.024(3) 0.027(3) 0.032(3) -0.004(2) 0.017(3) -0.004(2)
O19 0.033(2) 0.037(2) 0.033(2) -0.0074(18) 0.0143(19) 0.0088(19)
O20 0.032(2) 0.040(2) 0.027(2) -0.0034(18) 0.0125(19) 0.0040(19)
C21 0.016(3) 0.022(3) 0.031(3) 0.001(2) 0.011(2) -0.002(2)
C22 0.022(3) 0.022(3) 0.028(3) -0.003(2) 0.014(2) -0.006(2)
C23 0.025(3) 0.022(3) 0.039(3) 0.001(2) 0.019(3) -0.003(2)
C24 0.020(3) 0.031(3) 0.035(3) 0.002(2) 0.014(3) -0.004(2)
C25 0.021(3) 0.026(3) 0.029(3) -0.004(2) 0.015(2) -0.007(2)
C26 0.028(3) 0.021(3) 0.037(3) 0.004(2) 0.019(3) -0.005(2)
C27 0.018(3) 0.027(3) 0.033(3) -0.001(2) 0.013(2) -0.003(2)
C28 0.022(3) 0.028(3) 0.029(3) 0.000(2) 0.012(3) -0.007(2)
O29 0.022(2) 0.035(2) 0.054(3) 0.006(2) 0.017(2) -0.0042(18)
O30 0.026(2) 0.028(2) 0.085(4) -0.007(2) 0.028(3) -0.0109(18)
N51 0.020(2) 0.025(2) 0.029(3) 0.0028(19) 0.013(2) 0.0030(18)
C52 0.019(3) 0.025(3) 0.045(4) 0.005(3) 0.011(3) -0.002(2)
C53 0.017(3) 0.035(3) 0.049(4) 0.005(3) 0.014(3) 0.001(2)
C54 0.023(3) 0.026(3) 0.029(3) 0.003(2) 0.014(2) 0.004(2)
C55 0.026(3) 0.018(3) 0.038(3) 0.005(2) 0.012(3) 0.002(2)
C56 0.015(3) 0.029(3) 0.036(3) 0.004(2) 0.012(2) 0.001(2)
C57 0.024(3) 0.029(3) 0.029(3) 0.005(2) 0.015(3) 0.006(2)
C58 0.022(3) 0.028(3) 0.044(4) 0.002(3) 0.017(3) 0.003(2)
C59 0.021(3) 0.032(3) 0.047(4) 0.006(3) 0.018(3) 0.004(2)
N60 0.026(3) 0.036(3) 0.039(3) 0.006(2) 0.019(2) 0.009(2)
C61 0.037(4) 0.027(3) 0.035(3) 0.004(2) 0.022(3) 0.008(3)
C62 0.025(3) 0.029(3) 0.032(3) 0.005(2) 0.015(3) 0.003(2)
O101 0.024(2) 0.047(3) 0.037(2) 0.013(2) 0.0115(19) -0.0019(19)
S102 0.0329(8) 0.0413(9) 0.0335(8) 0.0085(7) 0.0155(7) -0.0006(7)
C103 0.037(4) 0.048(4) 0.035(3) 0.007(3) 0.020(3) 0.000(3)
C104 0.043(4) 0.067(5) 0.042(4) 0.001(4) 0.015(3) 0.013(4)
C111 0.146(8) 0.125(5) 0.138(11) -0.044(8) 0.037(7) 0.049(9)
Cl112 0.188(5) 0.158(4) 0.144(4) 0.042(3) -0.040(3) -0.012(3)
Cl113 0.107(2) 0.118(2) 0.0918(19) -0.0036(16) 0.0694(17) -0.0006(17)
Ni1 0.0152(6) 0.0172(6) 0.0252(7) -0.0010(5) 0.0115(5) -0.0015(5)

loop_
_atom_type_symbol
_atom_type_scat_dispersion_real
_atom_type_scat_dispersion_imag
_atom_type_scat_Cromer_Mann_a1
_atom_type_scat_Cromer_Mann_b1
_atom_type_scat_Cromer_Mann_a2
_atom_type_scat_Cromer_Mann_b2
_atom_type_scat_Cromer_Mann_a3
_atom_type_scat_Cromer_Mann_b3
_atom_type_scat_Cromer_Mann_a4
_atom_type_scat_Cromer_Mann_b4
_atom_type_scat_Cromer_Mann_c
_atom_type_scat_source
C 0.0181 0.0091 2.3100 20.8439 1.0200 10.2075 1.5886 0.5687 0.8650 51.6512 0.2156 'International Tables Vol C 4.2.6.8 and 6.1.1.4'
H 0.0000 0.0000 0.4930 10.5109 0.3229 26.1257 0.1402 3.1424 0.0408 57.7998 0.0030 'International Tables Vol C 4.2.6.8 and 6.1.1.4'
N 0.0311 0.0180 12.2126 0.0057 3.1322 9.8933 2.0125 28.9975 1.1663 0.5826 -11.5290 'International Tables Vol C 4.2.6.8 and 6.1.1.4'
O 0.0492 0.0322 3.0485 13.2771 2.2868 5.7011 1.5463 0.3239 0.8670 32.9089 0.2508 'International Tables Vol C 4.2.6.8 and 6.1.1.4'
Ni -3.0029 0.5091 12.8376 3.8785 7.2920 0.2565 4.4438 12.1763 2.3800 66.3421 1.0341 'International Tables Vol C 4.2.6.8 and 6.1.1.4'
S 0.3331 0.5567 6.9053 1.4679 5.2034 22.2151 1.4379 0.2536 1.5863 56.1720 0.8669 'International Tables Vol C 4.2.6.8 and 6.1.1.4'
Cl 0.3639 0.7018 11.4604 0.0104 7.1964 1.1662 6.2556 18.5194 1.6455 47.7784 -9.5574 'International Tables Vol C 4.2.6.8 and 6.1.1.4'

loop_
_geom_angle_atom_site_label_1
_geom_angle_site_symmetry_1
_geom_angle_atom_site_label_2
_geom_angle_atom_site_label_3
_geom_angle_site_symmetry_3
_geom_angle
_geom_angle_publ_flag
C2 . N1 C5 . 106.7(4) yes
C2 . N1 Ni1 . 127.3(3) yes
C5 . N1 Ni1 . 126.0(3) yes
N1 . C2 C3 . 109.5(4) yes
N1 . C2 C21 . 125.3(5) yes
C3 . C2 C21 . 125.2(5) yes
C2 . C3 C4 . 106.7(5) yes
C2 . C3 H31 . 126.5 no
C4 . C3 H31 . 126.8 no
C3 . C4 C5 . 107.5(5) yes
C3 . C4 H41 . 125.3 no
C5 . C4 H41 . 127.2 no
C4 . C5 N1 . 109.6(4) yes
C4 . C5 C6 . 124.6(5) yes
N1 . C5 C6 . 125.8(5) yes
C5 . C6 C7 . 125.9(5) yes
C5 . C6 C12 . 117.1(5) yes
C7 . C6 C12 . 116.9(4) yes
C6 . C7 N8 . 125.6(4) yes
C6 . C7 C11 . 125.0(5) yes
N8 . C7 C11 . 109.4(4) yes
C7 . N8 C9 . 106.6(4) yes
C7 . N8 Ni1 . 125.9(3) yes
C9 . N8 Ni1 . 127.0(3) yes
C21 2_666 C9 N8 . 125.6(5) yes
C21 2_666 C9 C10 . 124.9(5) yes
N8 . C9 C10 . 109.5(4) yes
C9 . C10 C11 . 107.2(5) yes
C9 . C10 H101 . 126.2 no
C11 . C10 H101 . 126.6 no
C7 . C11 C10 . 107.2(5) yes
C7 . C11 H111 . 125.7 no
C10 . C11 H111 . 127.0 no
C6 . C12 C13 . 119.6(5) yes
C6 . C12 C17 . 121.5(5) yes
C13 . C12 C17 . 118.9(5) yes
C12 . C13 C14 . 121.0(5) yes
C12 . C13 H131 . 119.2 no
C14 . C13 H131 . 119.8 no
C13 . C14 C15 . 119.3(5) yes
C13 . C14 H141 . 119.8 no
C15 . C14 H141 . 120.9 no
C14 . C15 C16 . 119.7(5) yes
C14 . C15 C18 . 121.0(5) yes
C16 . C15 C18 . 119.2(5) yes
C15 . C16 C17 . 120.7(5) yes
C15 . C16 H161 . 118.3 no
C17 . C16 H161 . 121.0 no
C12 . C17 C16 . 120.3(5) yes
C12 . C17 H171 . 119.3 no
C16 . C17 H171 . 120.4 no
C15 . C18 O19 . 113.8(5) yes
C15 . C18 O20 . 123.1(5) yes
O19 . C18 O20 . 123.1(5) yes
C18 . O19 H191 . 113(5) no
C9 2_666 C21 C2 . 125.3(5) yes
C9 2_666 C21 C22 . 118.2(5) yes
C2 . C21 C22 . 116.4(5) yes
C21 . C22 C23 . 120.8(5) yes
C21 . C22 C27 . 120.5(5) yes
C23 . C22 C27 . 118.7(5) yes
C22 . C23 C24 . 120.8(5) yes
C22 . C23 H231 . 118.0 no
C24 . C23 H231 . 121.2 no
C23 . C24 C25 . 119.7(5) yes
C23 . C24 H241 . 120.3 no
C25 . C24 H241 . 120.0 no
C24 . C25 C26 . 119.8(5) yes
C24 . C25 C28 . 119.3(5) yes
C26 . C25 C28 . 120.9(5) yes
C25 . C26 C27 . 119.7(5) yes
C25 . C26 H261 . 120.0 no
C27 . C26 H261 . 120.3 no
C22 . C27 C26 . 121.2(5) yes
C22 . C27 H271 . 119.5 no
C26 . C27 H271 . 119.3 no
C25 . C28 O29 . 123.4(5) yes
C25 . C28 O30 . 113.1(5) yes
O29 . C28 O30 . 123.4(5) yes
C28 . O30 H301 . 110(6) no
C52 . N51 C56 . 116.5(5) yes
C52 . N51 Ni1 . 120.3(4) yes
C56 . N51 Ni1 . 121.9(4) yes
N51 . C52 C53 . 123.6(5) yes
N51 . C52 H521 . 118.1 no
C53 . C52 H521 . 118.3 no
C52 . C53 C54 . 120.4(5) yes
C52 . C53 H531 . 120.3 no
C54 . C53 H531 . 119.3 no
C53 . C54 C55 . 116.0(5) yes
C53 . C54 C57 . 121.6(5) yes
C55 . C54 C57 . 122.4(5) yes
C54 . C55 C56 . 119.9(5) yes
C54 . C55 H551 . 120.1 no
C56 . C55 H551 . 120.0 no
C55 . C56 N51 . 123.4(5) yes
C55 . C56 H561 . 118.5 no
N51 . C56 H561 . 118.1 no
C54 . C57 C58 . 121.2(5) yes
C54 . C57 C62 . 121.0(5) yes
C58 . C57 C62 . 117.8(5) yes
C57 . C58 C59 . 119.0(6) yes
C57 . C58 H581 . 119.9 no
C59 . C58 H581 . 121.1 no
C58 . C59 N60 . 123.4(6) yes
C58 . C59 H591 . 118.6 no
N60 . C59 H591 . 118.1 no
C59 . N60 C61 . 117.8(5) yes
N60 . C61 C62 . 122.8(6) yes
N60 . C61 H611 . 117.7 no
C62 . C61 H611 . 119.6 no
C57 . C62 C61 . 119.2(6) yes
C57 . C62 H621 . 119.9 no
C61 . C62 H621 . 120.9 no
O101 . S102 C103 . 106.2(3) yes
O101 . S102 C104 . 105.5(3) yes
C103 . S102 C104 . 98.1(3) yes
S102 . C103 H1031 . 109.5 no
S102 . C103 H1032 . 109.4 no
H1031 . C103 H1032 . 109.5 no
S102 . C103 H1033 . 109.5 no
H1031 . C103 H1033 . 109.5 no
H1032 . C103 H1033 . 109.5 no
S102 . C104 H1041 . 109.6 no
S102 . C104 H1042 . 109.3 no
H1041 . C104 H1042 . 109.5 no
S102 . C104 H1043 . 109.6 no
H1041 . C104 H1043 . 109.5 no
H1042 . C104 H1043 . 109.5 no
Cl112 . C111 Cl113 . 114.1(6) yes
Cl112 . C111 H1111 . 109.3 no
Cl113 . C111 H1111 . 109.2 no
Cl112 . C111 H1112 . 107.5 no
Cl113 . C111 H1112 . 107.2 no
H1111 . C111 H1112 . 109.5 no
N51 . Ni1 N51 2_666 179.995 yes
N51 . Ni1 N8 2_666 93.13(16) yes
N51 2_666 Ni1 N8 2_666 86.87(16) yes
N51 . Ni1 N8 . 86.87(16) yes
N51 2_666 Ni1 N8 . 93.12(16) yes
N8 2_666 Ni1 N8 . 179.994 yes
N51 . Ni1 N1 . 88.21(17) yes
N51 2_666 Ni1 N1 . 91.79(17) yes
N8 2_666 Ni1 N1 . 89.38(16) yes
N8 . Ni1 N1 . 90.62(16) yes
N51 . Ni1 N1 2_666 91.79(17) yes
N51 2_666 Ni1 N1 2_666 88.21(17) yes
N8 2_666 Ni1 N1 2_666 90.62(16) yes
N8 . Ni1 N1 2_666 89.38(16) yes
N1 . Ni1 N1 2_666 179.994 yes

loop_
_geom_bond_atom_site_label_1
_geom_bond_atom_site_label_2
_geom_bond_site_symmetry_2
_geom_bond_distance
_geom_bond_publ_flag
N1 C2 . 1.372(6) yes
N1 C5 . 1.368(7) yes
N1 Ni1 . 2.048(4) yes
C2 C3 . 1.450(7) yes
C2 C21 . 1.401(7) yes
C3 C4 . 1.349(8) yes
C3 H31 . 0.935 no
C4 C5 . 1.441(7) yes
C4 H41 . 0.935 no
C5 C6 . 1.400(7) yes
C6 C7 . 1.411(7) yes
C6 C12 . 1.505(7) yes
C7 N8 . 1.366(6) yes
C7 C11 . 1.441(7) yes
N8 C9 . 1.366(6) yes
N8 Ni1 . 2.052(4) yes
C9 C21 2_666 1.409(7) yes
C9 C10 . 1.440(7) yes
C10 C11 . 1.339(8) yes
C10 H101 . 0.932 no
C11 H111 . 0.935 no
C12 C13 . 1.398(8) yes
C12 C17 . 1.390(8) yes
C13 C14 . 1.394(7) yes
C13 H131 . 0.942 no
C14 C15 . 1.395(8) yes
C14 H141 . 0.933 no
C15 C16 . 1.388(8) yes
C15 C18 . 1.486(7) yes
C16 C17 . 1.384(7) yes
C16 H161 . 0.934 no
C17 H171 . 0.940 no
C18 O19 . 1.330(7) yes
C18 O20 . 1.219(7) yes
O19 H191 . 0.829(19) no
C21 C22 . 1.502(7) yes
C22 C23 . 1.384(8) yes
C22 C27 . 1.388(8) yes
C23 C24 . 1.394(7) yes
C23 H231 . 0.940 no
C24 C25 . 1.383(8) yes
C24 H241 . 0.947 no
C25 C26 . 1.394(8) yes
C25 C28 . 1.491(7) yes
C26 C27 . 1.380(7) yes
C26 H261 . 0.948 no
C27 H271 . 0.935 no
C28 O29 . 1.208(7) yes
C28 O30 . 1.322(7) yes
O30 H301 . 0.82(2) no
N51 C52 . 1.339(7) yes
N51 C56 . 1.337(7) yes
N51 Ni1 . 2.197(4) yes
C52 C53 . 1.368(8) yes
C52 H521 . 0.947 no
C53 C54 . 1.395(8) yes
C53 H531 . 0.941 no
C54 C55 . 1.392(8) yes
C54 C57 . 1.486(7) yes
C55 C56 . 1.384(8) yes
C55 H551 . 0.936 no
C56 H561 . 0.941 no
C57 C58 . 1.390(8) yes
C57 C62 . 1.391(8) yes
C58 C59 . 1.374(8) yes
C58 H581 . 0.931 no
C59 N60 . 1.334(8) yes
C59 H591 . 0.930 no
N60 C61 . 1.336(8) yes
C61 C62 . 1.382(8) yes
C61 H611 . 0.939 no
C62 H621 . 0.939 no
O101 S102 . 1.517(4) yes
S102 C103 . 1.786(7) yes
S102 C104 . 1.779(7) yes
C103 H1031 . 0.950 no
C103 H1032 . 0.950 no
C103 H1033 . 0.950 no
C104 H1041 . 0.950 no
C104 H1042 . 0.950 no
C104 H1043 . 0.950 no
C111 Cl112 . 1.691(8) yes
C111 Cl113 . 1.748(8) yes
C111 H1111 . 0.950 no
C111 H1112 . 0.950 no

loop_
_geom_hbond_atom_site_label_D
_geom_hbond_atom_site_label_H
_geom_hbond_atom_site_label_A
_geom_hbond_site_symmetry_A
_geom_hbond_angle_DHA
_geom_hbond_distance_DH
_geom_hbond_distance_HA
_geom_hbond_distance_DA
_geom_hbond_publ_flag
C13 H131 O29 1_655 147.28(16) 0.942 2.365 3.199(9) yes
C27 H271 O20 1_556 145.79(15) 0.935 2.525 3.340(9) yes
C56 H561 O20 1_556 122.94(15) 0.941 2.590 3.200(9) yes
O30 H301 N60 3_354 178(9) 0.820 1.775 2.595(9) yes
O19 H191 O101 3_454 177(8) 0.829 1.756 2.584(9) yes
C104 H1041 O19 . 156.1(2) 0.950 2.488 3.378(9) yes
C103 H1032 O20 3_555 147.24(18) 0.950 2.441 3.281(9) yes
C103 H1033 O29 3_654 160.28(17) 0.950 2.536 3.446(9) yes
